data_7115040
loop_
_publ_author_name
'Liu, Cai-Ming'
'Gao, Song'
'Wang, Zhe-Ming'
'Hu, Huai-Ming'

_publ_section_title
;
 A novel bimetallic cage complex constructed from six V4Co pentatomic
 rings: hydrothermal synthesis and crystal structure of
 [(2,2&#x2032;-Py2NH)2Co]3V8O23
;
_journal_issue 17
_journal_name_full 'Chemical Communications'
_journal_page_first 1636
_journal_paper_doi 10.1039/b104273b
_journal_year 2001
_chemical_formula_sum 'C60 H54 Co3 N18 O23 V8'
_chemical_formula_weight 1979.52
_chemical_name_systematic
; 
? 
;
_space_group_IT_number 167
_symmetry_space_group_name_Hall '-R 3 2"c'
_symmetry_space_group_name_H-M 'R -3 c :H'
_atom_sites_solution_hydrogens geom
_atom_sites_solution_primary direct
_atom_sites_solution_secondary difmap
_audit_creation_method SHELXL-97
_cell_angle_alpha 90.00
_cell_angle_beta 90.00
_cell_angle_gamma 120.00
_cell_formula_units_Z 6
_cell_length_a 22.596(3)
_cell_length_b 22.596(3)
_cell_length_c 27.515(6)
_cell_measurement_temperature 293(2)
_cell_volume 12166(4)
_computing_structure_refinement 'SHELXL-97 (Sheldrick, 1997)'
_computing_structure_solution 'SHELXS-97 (Sheldrick, 1990)'
_diffrn_ambient_temperature 293(2)
_diffrn_measured_fraction_theta_full 0.995
_diffrn_measured_fraction_theta_max 0.995
_diffrn_radiation_monochromator graphite
_diffrn_radiation_source 'fine-focus sealed tube'
_diffrn_radiation_type MoK\a
_diffrn_radiation_wavelength 0.71073
_diffrn_reflns_av_R_equivalents 0.0143
_diffrn_reflns_av_sigmaI/netI 0.0199
_diffrn_reflns_limit_h_max 29
_diffrn_reflns_limit_h_min 0
_diffrn_reflns_limit_k_max 0
_diffrn_reflns_limit_k_min -24
_diffrn_reflns_limit_l_max 35
_diffrn_reflns_limit_l_min -35
_diffrn_reflns_number 5972
_diffrn_reflns_theta_full 27.49
_diffrn_reflns_theta_max 27.49
_diffrn_reflns_theta_min 3.83
_exptl_absorpt_coefficient_mu 1.551
_exptl_crystal_density_diffrn 1.621
_exptl_crystal_density_method 'not measured'
_exptl_crystal_F_000 5934
_refine_diff_density_max 0.662
_refine_diff_density_min -0.667
_refine_diff_density_rms 0.079
_refine_ls_extinction_method none
_refine_ls_goodness_of_fit_ref 1.055
_refine_ls_hydrogen_treatment mixed
_refine_ls_matrix_type full
_refine_ls_number_parameters 173
_refine_ls_number_reflns 3107
_refine_ls_number_restraints 0
_refine_ls_restrained_S_all 1.055
_refine_ls_R_factor_all 0.0774
_refine_ls_R_factor_gt 0.0532
_refine_ls_shift/su_max 0.000
_refine_ls_shift/su_mean 0.000
_refine_ls_structure_factor_coef Fsqd
_refine_ls_weighting_details 'calc w=1/[\s^2^(Fo^2^)+(0.0791P)^2^+50.3396P] where P=(Fo^2^+2Fc^2^)/3'
_refine_ls_weighting_scheme calc
_refine_ls_wR_factor_gt 0.1397
_refine_ls_wR_factor_ref 0.1629
_reflns_number_gt 2259
_reflns_number_total 3107
_reflns_threshold_expression >2sigma(I)
_cod_data_source_file b104273b.txt
_cod_data_source_block cov
_cod_original_cell_volume 12167(3)
_cod_database_code 7115040

loop_
_symmetry_equiv_pos_as_xyz
'x, y, z'
'-y, x-y, z'
'-x+y, -x, z'
'y, x, -z+1/2'
'x-y, -y, -z+1/2'
'-x, -x+y, -z+1/2'
'x+2/3, y+1/3, z+1/3'
'-y+2/3, x-y+1/3, z+1/3'
'-x+y+2/3, -x+1/3, z+1/3'
'y+2/3, x+1/3, -z+5/6'
'x-y+2/3, -y+1/3, -z+5/6'
'-x+2/3, -x+y+1/3, -z+5/6'
'x+1/3, y+2/3, z+2/3'
'-y+1/3, x-y+2/3, z+2/3'
'-x+y+1/3, -x+2/3, z+2/3'
'y+1/3, x+2/3, -z+7/6'
'x-y+1/3, -y+2/3, -z+7/6'
'-x+1/3, -x+y+2/3, -z+7/6'
'-x, -y, -z'
'y, -x+y, -z'
'x-y, x, -z'
'-y, -x, z-1/2'
'-x+y, y, z-1/2'
'x, x-y, z-1/2'
'-x+2/3, -y+1/3, -z+1/3'
'y+2/3, -x+y+1/3, -z+1/3'
'x-y+2/3, x+1/3, -z+1/3'
'-y+2/3, -x+1/3, z-1/6'
'-x+y+2/3, y+1/3, z-1/6'
'x+2/3, x-y+1/3, z-1/6'
'-x+1/3, -y+2/3, -z+2/3'
'y+1/3, -x+y+2/3, -z+2/3'
'x-y+1/3, x+2/3, -z+2/3'
'-y+1/3, -x+2/3, z+1/6'
'-x+y+1/3, y+2/3, z+1/6'
'x+1/3, x-y+2/3, z+1/6'

loop_
_atom_site_label
_atom_site_type_symbol
_atom_site_fract_x
_atom_site_fract_y
_atom_site_fract_z
_atom_site_U_iso_or_equiv
_atom_site_adp_type
_atom_site_occupancy
_atom_site_symmetry_multiplicity
_atom_site_calc_flag
_atom_site_refinement_flags
_atom_site_disorder_assembly
_atom_site_disorder_group
Co1 Co 0.44101(3) 0.10768(3) 0.0833 0.0432(2) Uani 1 2 d S . .
V1 V 0.51038(4) 0.27876(3) 0.03400(3) 0.0580(2) Uani 1 1 d . . .
V2 V 0.6667 0.3333 -0.02142(6) 0.0652(4) Uani 0.90 3 d SP . 1
V2' V 0.6667 0.3333 0.0179(3) 0.0232(14) Uiso 0.10 3 d SP . 2
C1 C 0.4211(3) 0.0016(3) 0.15926(17) 0.0687(12) Uani 1 1 d . . .
H1A H 0.4492 0.0405 0.1774 0.082 Uiso 1 1 calc R . .
C2 C 0.3913(4) -0.0597(3) 0.1822(2) 0.0932(18) Uani 1 1 d . . .
H2A H 0.3988 -0.0627 0.2151 0.112 Uiso 1 1 calc R . .
C3 C 0.3498(4) -0.1173(3) 0.1557(3) 0.107(2) Uani 1 1 d . . .
H3A H 0.3281 -0.1599 0.1706 0.128 Uiso 1 1 calc R . .
C4 C 0.3407(3) -0.1117(3) 0.1076(2) 0.0847(16) Uani 1 1 d . . .
H4A H 0.3121 -0.1503 0.0894 0.102 Uiso 1 1 calc R . .
C5 C 0.3750(2) -0.0466(2) 0.08532(16) 0.0571(10) Uani 1 1 d . . .
C6 C 0.4181(2) 0.00570(19) 0.00414(15) 0.0503(8) Uani 1 1 d . . .
C7 C 0.4181(2) -0.0144(2) -0.04381(17) 0.0639(11) Uani 1 1 d . . .
H7A H 0.3871 -0.0586 -0.0538 0.077 Uiso 1 1 calc R . .
C8 C 0.4644(3) 0.0319(3) -0.07601(17) 0.0740(13) Uani 1 1 d . . .
H8A H 0.4646 0.0196 -0.1083 0.089 Uiso 1 1 calc R . .
C9 C 0.5103(3) 0.0961(3) -0.06026(17) 0.0700(12) Uani 1 1 d . . .
H9A H 0.5425 0.1280 -0.0815 0.084 Uiso 1 1 calc R . .
C10 C 0.5081(2) 0.1129(2) -0.01249(15) 0.0546(9) Uani 1 1 d . . .
H10A H 0.5400 0.1564 -0.0017 0.065 Uiso 1 1 calc R . .
N1 N 0.41244(17) 0.00944(16) 0.11157(12) 0.0525(7) Uani 1 1 d . . .
N2 N 0.46161(15) 0.06893(15) 0.01936(11) 0.0484(7) Uani 1 1 d . . .
N3 N 0.37071(18) -0.04206(16) 0.03568(14) 0.0587(8) Uani 1 1 d . . .
H3B H 0.3335 -0.0731 0.0225 0.070 Uiso 1 1 calc R . .
O1 O 0.4798(2) 0.20208(15) 0.05239(13) 0.0796(10) Uani 1 1 d . . .
O3 O 0.4513(3) 0.2801(3) 0.00136(19) 0.1205(17) Uani 1 1 d . . .
O2 O 0.5268(4) 0.3333 0.0833 0.147(3) Uani 1 2 d S . .
O4 O 0.5834(2) 0.3020(3) -0.0051(2) 0.1201(16) Uani 1 1 d . . .
O5 O 0.6667 0.3333 -0.0784(3) 0.161(5) Uani 0.90 3 d SP A 1
O5' O 0.6667 0.3333 0.0833 0.048(7) Uiso 0.20 6 d SP B 2

loop_
_atom_site_aniso_label
_atom_site_aniso_U_11
_atom_site_aniso_U_22
_atom_site_aniso_U_33
_atom_site_aniso_U_23
_atom_site_aniso_U_13
_atom_site_aniso_U_12
Co1 0.0408(3) 0.0408(3) 0.0485(4) -0.00195(13) 0.00195(13) 0.0207(3)
V1 0.0589(4) 0.0413(4) 0.0772(5) 0.0065(3) 0.0033(3) 0.0276(3)
V2 0.0633(6) 0.0633(6) 0.0690(9) 0.000 0.000 0.0316(3)
C1 0.088(3) 0.075(3) 0.061(3) 0.012(2) 0.016(2) 0.054(3)
C2 0.125(5) 0.099(4) 0.074(3) 0.031(3) 0.027(3) 0.070(4)
C3 0.149(6) 0.076(4) 0.099(5) 0.038(3) 0.054(4) 0.058(4)
C4 0.095(4) 0.055(3) 0.093(4) 0.014(3) 0.033(3) 0.029(3)
C5 0.056(2) 0.049(2) 0.071(3) 0.0074(19) 0.0151(19) 0.0303(18)
C6 0.055(2) 0.050(2) 0.058(2) -0.0041(16) -0.0018(17) 0.0366(18)
C7 0.076(3) 0.064(3) 0.065(3) -0.014(2) -0.009(2) 0.045(2)
C8 0.105(4) 0.096(4) 0.051(2) -0.005(2) 0.006(2) 0.072(3)
C9 0.077(3) 0.086(3) 0.064(3) 0.014(2) 0.020(2) 0.054(3)
C10 0.053(2) 0.055(2) 0.063(2) 0.0057(18) 0.0120(18) 0.0327(18)
N1 0.0590(19) 0.0498(17) 0.0568(18) 0.0054(14) 0.0086(15) 0.0333(16)
N2 0.0486(16) 0.0466(16) 0.0549(17) 0.0002(13) 0.0070(13) 0.0276(14)
N3 0.0581(19) 0.0379(16) 0.074(2) -0.0077(15) -0.0010(17) 0.0194(14)
O1 0.106(3) 0.0459(16) 0.087(2) 0.0076(15) 0.0237(19) 0.0380(17)
O3 0.131(4) 0.145(4) 0.135(4) 0.022(3) -0.009(3) 0.106(4)
O2 0.150(5) 0.100(5) 0.176(7) -0.084(5) -0.042(3) 0.050(2)
O4 0.079(3) 0.117(4) 0.153(4) 0.038(3) 0.041(3) 0.041(3)
O5 0.201(8) 0.201(8) 0.082(6) 0.000 0.000 0.100(4)

loop_
_atom_type_symbol
_atom_type_description
_atom_type_scat_dispersion_real
_atom_type_scat_dispersion_imag
_atom_type_scat_source
C C 0.0033 0.0016 'International Tables Vol C Tables 4.2.6.8 and 6.1.1.4'
H H 0.0000 0.0000 'International Tables Vol C Tables 4.2.6.8 and 6.1.1.4'
N N 0.0061 0.0033 'International Tables Vol C Tables 4.2.6.8 and 6.1.1.4'
O O 0.0106 0.0060 'International Tables Vol C Tables 4.2.6.8 and 6.1.1.4'
V V 0.3005 0.5294 'International Tables Vol C Tables 4.2.6.8 and 6.1.1.4'
Co Co 0.3494 0.9721 'International Tables Vol C Tables 4.2.6.8 and 6.1.1.4'

loop_
_geom_angle_atom_site_label_1
_geom_angle_atom_site_label_2
_geom_angle_atom_site_label_3
_geom_angle
_geom_angle_site_symmetry_1
_geom_angle_site_symmetry_3
O1 Co1 O1 85.1(2) . 16_544
O1 Co1 N2 97.23(13) . 16_544
O1 Co1 N2 90.97(12) 16_544 16_544
O1 Co1 N2 90.96(12) . .
O1 Co1 N2 97.22(13) 16_544 .
N2 Co1 N2 168.90(17) 16_544 .
O1 Co1 N1 90.17(15) . 16_544
O1 Co1 N1 172.21(13) 16_544 16_544
N2 Co1 N1 83.51(12) 16_544 16_544
N2 Co1 N1 89.00(12) . 16_544
O1 Co1 N1 172.21(13) . .
O1 Co1 N1 90.17(15) 16_544 .
N2 Co1 N1 89.00(12) 16_544 .
N2 Co1 N1 83.51(12) . .
N1 Co1 N1 95.20(19) 16_544 .
O1 V1 O3 106.5(2) . .
O1 V1 O2 110.18(14) . .
O3 V1 O2 107.7(3) . .
O1 V1 O4 109.9(2) . .
O3 V1 O4 107.7(3) . .
O2 V1 O4 114.5(3) . .
O5 V2 O4 105.3(2) . 2_655
O5 V2 O4 105.3(2) . 3_665
O4 V2 O4 113.32(16) 2_655 3_665
O5 V2 O4 105.3(2) . .
O4 V2 O4 113.32(16) 2_655 .
O4 V2 O4 113.32(16) 3_665 .
O4 V2' O4 107.9(3) 2_655 3_665
O4 V2' O4 107.9(3) 2_655 .
O4 V2' O4 107.9(3) 3_665 .
O4 V2' O5' 111.0(3) 2_655 .
O4 V2' O5' 111.0(3) 3_665 .
O4 V2' O5' 111.0(3) . .
N1 C1 C2 123.7(5) . .
C1 C2 C3 118.4(6) . .
C4 C3 C2 119.7(5) . .
C3 C4 C5 119.4(6) . .
N1 C5 N3 120.2(3) . .
N1 C5 C4 120.8(4) . .
N3 C5 C4 119.1(4) . .
N2 C6 N3 120.5(4) . .
N2 C6 C7 121.7(4) . .
N3 C6 C7 117.8(4) . .
C8 C7 C6 119.2(4) . .
C9 C8 C7 119.3(4) . .
C8 C9 C10 118.9(4) . .
N2 C10 C9 122.7(4) . .
C5 N1 C1 117.9(4) . .
C5 N1 Co1 120.8(3) . .
C1 N1 Co1 120.2(3) . .
C6 N2 C10 118.1(3) . .
C6 N2 Co1 120.4(3) . .
C10 N2 Co1 119.1(3) . .
C5 N3 C6 128.7(4) . .
V1 O1 Co1 173.8(2) . .
V1 O2 V1 163.9(6) 17_554 .
V2 O4 V2' 36.3(3) . .
V2 O4 V1 158.7(4) . .
V2' O4 V1 122.5(4) . .
V2' O5' V2' 179.997(1) 16_544 .

loop_
_geom_bond_atom_site_label_1
_geom_bond_atom_site_label_2
_geom_bond_distance
_geom_bond_site_symmetry_2
Co1 O1 2.043(3) .
Co1 O1 2.043(3) 16_544
Co1 N2 2.119(3) 16_544
Co1 N2 2.119(3) .
Co1 N1 2.125(3) 16_544
Co1 N1 2.125(3) .
V1 O1 1.593(3) .
V1 O3 1.622(4) .
V1 O2 1.7445(15) .
V1 O4 1.813(4) .
V2 O5 1.568(10) .
V2 O4 1.707(4) 2_655
V2 O4 1.707(4) 3_665
V2 O4 1.707(4) .
V2' O4 1.764(6) 2_655
V2' O4 1.764(6) 3_665
V2' O4 1.764(6) .
V2' O5' 1.800(8) .
C1 N1 1.351(6) .
C1 C2 1.357(7) .
C2 C3 1.373(9) .
C3 C4 1.354(9) .
C4 C5 1.414(6) .
C5 N1 1.331(5) .
C5 N3 1.377(6) .
C6 N2 1.334(5) .
C6 N3 1.381(5) .
C6 C7 1.395(6) .
C7 C8 1.371(7) .
C8 C9 1.365(8) .
C9 C10 1.376(6) .
C10 N2 1.347(5) .
O2 V1 1.7444(15) 17_554
O5' V2' 1.800(8) 16_544
